data_1570735
loop_
_publ_author_name
'Morteza Najarian, Amin'
'Dinic, Filip'
'Chen, Hao'
'Sabatini, Randy'
'Zheng, Chao'
'Lough, Alan J.'
'Maris, Thierry'
'Saidaminov, Makhsud I.'
'Garcia de Arquer, F. Pelayo'
'Voznyy, Oleksandr'
'Hoogland, Sjoerd'
'Sargent, Edward H.'

_publ_section_title
;
 Homomeric Chains of intermolecular bonds scaffold octahedral germanium
 perovskites
;
_journal_name_full Nature
_journal_page_first 328
_journal_page_last 335
_journal_paper_doi 10.1038/s41586-023-06209-y
_journal_volume 620
_journal_year 2023
_chemical_absolute_configuration ad
_chemical_formula_moiety 'Ge I3, C6 H10 N2, I'
_chemical_formula_sum 'C6 H10 Ge I4 N2'
_chemical_formula_weight 690.35
_chemical_name_systematic '4-(ammoniomethyl)pyridin-1-ium triiodo-germanium(ii) iodide'
_space_group_crystal_system orthorhombic
_space_group_IT_number 29
_space_group_name_Hall 'P 2c -2ac'
_space_group_name_H-M_alt 'P c a 21'
_atom_sites_solution_hydrogens geom
_atom_sites_solution_primary dual
_audit_creation_date 2022-09-07
_audit_creation_method
;
Olex2 1.5
(compiled 2022.04.07 svn.rca3783a0 for OlexSys, GUI svn.r6498)
;
_cell_angle_alpha 90
_cell_angle_beta 90
_cell_angle_gamma 90
_cell_formula_units_Z 4
_cell_length_a 17.9943(12)
_cell_length_b 10.2787(8)
_cell_length_c 8.0540(6)
_cell_measurement_reflns_used 4755
_cell_measurement_temperature 150
_cell_measurement_theta_max 54.821
_cell_measurement_theta_min 3.743
_cell_volume 1489.65(19)
_computing_cell_refinement
;
SAINT (2020) V8.40B; Integration Software for Single Crystal Data.
Bruker AXS Inc., Madison, WI 53719-1173.
;
_computing_data_collection
;
APEX 3 (2019) Bruker AXS Inc., Madison, WI 53719-1173.
;
_computing_data_reduction
;
SAINT (2020) V8.40B; Integration Software for Single Crystal Data.
Bruker AXS Inc., Madison, WI 53719-1173.
;
_computing_molecular_graphics 'Olex2 1.5 (Dolomanov et al., 2009)'
_computing_publication_material 'Olex2 1.5 (Dolomanov et al., 2009)'
_computing_structure_refinement 'XL  (Sheldrick, 2008)'
_diffrn_ambient_temperature 150
_diffrn_detector 'CMOS Area detector'
_diffrn_detector_area_resol_mean 10.42
_diffrn_detector_type 'Bruker CMOS Photon III '
_diffrn_measured_fraction_theta_full 1.000
_diffrn_measured_fraction_theta_max 0.982
_diffrn_measurement_device 'k-geometry diffractometer'
_diffrn_measurement_device_type 'Bruker Venture Metaljet'
_diffrn_measurement_method '\w and \f scans'
_diffrn_radiation_collimation 'Focusing mirrors'
_diffrn_radiation_monochromator 'Helios MX Mirror Optics'
_diffrn_radiation_probe x-ray
_diffrn_radiation_type 'Ga K\a'
_diffrn_radiation_wavelength 1.34139
_diffrn_reflns_av_R_equivalents 0.0844
_diffrn_reflns_av_unetI/netI 0.0753
_diffrn_reflns_Laue_measured_fraction_full 1.000
_diffrn_reflns_Laue_measured_fraction_max 0.982
_diffrn_reflns_limit_h_max 22
_diffrn_reflns_limit_h_min -21
_diffrn_reflns_limit_k_max 12
_diffrn_reflns_limit_k_min -12
_diffrn_reflns_limit_l_max 10
_diffrn_reflns_limit_l_min -10
_diffrn_reflns_number 12773
_diffrn_reflns_point_group_measured_fraction_full 0.987
_diffrn_reflns_point_group_measured_fraction_max 0.947
_diffrn_reflns_theta_full 53.594
_diffrn_reflns_theta_max 58.219
_diffrn_reflns_theta_min 3.741
_diffrn_source 'Metal Jet'
_diffrn_source_current 2.86
_diffrn_source_power 0.19937059999999998
_diffrn_source_target Ga
_diffrn_source_type 'Gallium Liquid Metal Jet Source'
_diffrn_source_voltage 69.71
_exptl_absorpt_coefficient_mu 46.465
_exptl_absorpt_correction_T_max 0.0898
_exptl_absorpt_correction_T_min 0.0111
_exptl_absorpt_correction_type multi-scan
_exptl_absorpt_process_details
;
SADABS-2016/2 (Bruker,2016/2) was used for absorption correction.
wR2(int) was 0.1841 before and 0.1104 after correction.
The Ratio of minimum to maximum transmission is 0.1236.
The \l/2 correction factor is Not present.
;
_exptl_crystal_colour 'clear light yellow'
_exptl_crystal_colour_lustre clear
_exptl_crystal_colour_modifier light
_exptl_crystal_colour_primary yellow
_exptl_crystal_density_diffrn 3.078
_exptl_crystal_description Plate
_exptl_crystal_F_000 1216
_exptl_crystal_size_max 0.06
_exptl_crystal_size_mid 0.04
_exptl_crystal_size_min 0.02
_refine_diff_density_max 1.737
_refine_diff_density_min -1.774
_refine_diff_density_rms 0.358
_refine_ls_abs_structure_details
;
 Refined as an inversion twin.
;
_refine_ls_abs_structure_Flack 0.21(10)
_refine_ls_extinction_coef .
_refine_ls_extinction_method none
_refine_ls_goodness_of_fit_ref 1.153
_refine_ls_hydrogen_treatment constr
_refine_ls_matrix_type full
_refine_ls_number_parameters 120
_refine_ls_number_reflns 3016
_refine_ls_number_restraints 53
_refine_ls_restrained_S_all 1.143
_refine_ls_R_factor_all 0.1367
_refine_ls_R_factor_gt 0.0974
_refine_ls_shift/su_max 0.000
_refine_ls_shift/su_mean 0.000
_refine_ls_structure_factor_coef Fsqd
_refine_ls_weighting_details 'w=1/[\s^2^(Fo^2^)+(0.0862P)^2^+67.9151P] where P=(Fo^2^+2Fc^2^)/3'
_refine_ls_weighting_scheme calc
_refine_ls_wR_factor_gt 0.2609
_refine_ls_wR_factor_ref 0.2835
_reflns_Friedel_coverage 0.794
_reflns_Friedel_fraction_full 0.972
_reflns_Friedel_fraction_max 0.907
_reflns_number_gt 1971
_reflns_number_total 3016
_reflns_threshold_expression 'I > 2\s(I)'
_cod_data_source_file 11-_A-Pyr_2GeI4.cif
_cod_data_source_block a-pyr
_cod_depositor_comments
;
The following automatic conversions were performed:

data item '_diffrn_radiation_probe' value 'X-ray' was changed to
'x-ray' in accordance with the built-in table derived from the CIF
Core dictionary named 'cif_core.dic' version 2.4.5 last updated on
2014-11-21.

Automatic conversion script
Id: cif_fix_values 8738 2021-04-28 16:35:53Z antanas 
;
_cod_database_code 1570735

loop_
_space_group_symop_id
_space_group_symop_operation_xyz
1 'x, y, z'
2 '-x, -y, z+1/2'
3 'x+1/2, -y, z'
4 '-x+1/2, y, z+1/2'

loop_
_atom_site_label
_atom_site_type_symbol
_atom_site_fract_x
_atom_site_fract_y
_atom_site_fract_z
_atom_site_U_iso_or_equiv
_atom_site_adp_type
_atom_site_occupancy
_atom_site_site_symmetry_order
_atom_site_calc_flag
_atom_site_refinement_flags_posn
_atom_site_refinement_flags_adp
_atom_site_refinement_flags_occupancy
_atom_site_disorder_assembly
_atom_site_disorder_group
I1 I 0.2691(2) 0.9717(4) 0.9494(5) 0.0783(12) Uani 1 1 d . . . . .
I2 I 0.3867(2) 0.7036(3) 0.6608(7) 0.0792(10) Uani 1 1 d . . . . .
I3 I 0.4759(2) 0.9989(4) 0.3453(5) 0.0730(10) Uani 1 1 d . . . . .
Ge1 Ge 0.3776(7) 0.9696(6) 0.6568(16) 0.104(2) Uani 1 1 d . . . . .
I4 I 0.35591(18) 0.3041(3) 0.6431(7) 0.0781(11) Uani 1 1 d . . . . .
N1 N 0.666(3) 0.765(4) 0.718(6) 0.079(10) Uani 1 1 d . U . . .
H1A H 0.712577 0.752043 0.678998 0.095 Uiso 1 1 calc R U . . .
H1B H 0.663146 0.738668 0.825813 0.095 Uiso 1 1 calc R U . . .
H1C H 0.654029 0.850832 0.711196 0.095 Uiso 1 1 calc R U . . .
N2 N 0.629(3) 0.281(4) 0.673(6) 0.081(6) Uani 1 1 d . U . . .
H2 H 0.634366 0.196274 0.680402 0.097 Uiso 1 1 calc R U . . .
C1 C 0.612(3) 0.687(5) 0.615(7) 0.080(6) Uani 1 1 d . U . . .
H1D H 0.560318 0.713994 0.644330 0.096 Uiso 1 1 calc R U . . .
H1E H 0.619574 0.707158 0.496605 0.096 Uiso 1 1 calc R U . . .
C2 C 0.618(3) 0.546(5) 0.640(6) 0.080(6) Uani 1 1 d . U . . .
C3 C 0.557(3) 0.477(5) 0.592(6) 0.081(6) Uani 1 1 d . U . . .
H3 H 0.513211 0.516654 0.549052 0.098 Uiso 1 1 calc R U . . .
C4 C 0.565(3) 0.334(5) 0.614(6) 0.082(6) Uani 1 1 d . U . . .
H4 H 0.524424 0.278772 0.585996 0.098 Uiso 1 1 calc R U . . .
C5 C 0.679(3) 0.356(5) 0.716(7) 0.081(6) Uani 1 1 d . U . . .
H5 H 0.721808 0.318187 0.765774 0.097 Uiso 1 1 calc R U . . .
C6 C 0.678(3) 0.481(5) 0.698(8) 0.081(6) Uani 1 1 d . U . . .
H6 H 0.721462 0.528983 0.726108 0.098 Uiso 1 1 calc R U . . .

loop_
_atom_site_aniso_label
_atom_site_aniso_U_11
_atom_site_aniso_U_22
_atom_site_aniso_U_33
_atom_site_aniso_U_23
_atom_site_aniso_U_13
_atom_site_aniso_U_12
I1 0.080(3) 0.079(2) 0.075(3) -0.002(2) 0.000(2) 0.0060(18)
I2 0.076(2) 0.0676(18) 0.093(2) 0.001(2) -0.017(2) 0.0024(17)
I3 0.072(2) 0.086(2) 0.0607(19) -0.0009(16) -0.003(2) 0.0007(18)
Ge1 0.168(7) 0.066(4) 0.077(4) -0.001(5) -0.036(5) 0.001(5)
I4 0.074(2) 0.0723(19) 0.088(2) 0.000(2) 0.007(3) 0.0005(16)
N1 0.09(2) 0.057(18) 0.09(2) -0.005(18) 0.021(19) 0.014(18)
N2 0.075(12) 0.064(12) 0.104(14) -0.009(13) 0.011(12) 0.005(11)
C1 0.074(13) 0.065(12) 0.100(15) -0.009(13) 0.017(13) 0.009(12)
C2 0.075(12) 0.064(11) 0.101(14) -0.010(13) 0.014(12) 0.008(10)
C3 0.077(12) 0.064(12) 0.103(14) -0.011(13) 0.011(12) 0.007(11)
C4 0.077(12) 0.064(12) 0.104(15) -0.009(13) 0.009(12) 0.006(11)
C5 0.075(12) 0.065(12) 0.103(14) -0.009(13) 0.011(12) 0.005(11)
C6 0.075(12) 0.065(12) 0.103(14) -0.009(13) 0.012(12) 0.006(11)

loop_
_atom_type_symbol
_atom_type_description
_atom_type_scat_dispersion_real
_atom_type_scat_dispersion_imag
_atom_type_scat_source
C C 0.0137 0.0067 'International Tables Vol C Tables 4.2.6.8 and 6.1.1.4'
H H 0.0000 0.0000 'International Tables Vol C Tables 4.2.6.8 and 6.1.1.4'
Ge Ge -1.5187 0.6907 'International Tables Vol C Tables 4.2.6.8 and 6.1.1.4'
I I 0.0030 5.4350 'International Tables Vol C Tables 4.2.6.8 and 6.1.1.4'
N N 0.0241 0.0134 'International Tables Vol C Tables 4.2.6.8 and 6.1.1.4'

loop_
_geom_angle_atom_site_label_1
_geom_angle_atom_site_label_2
_geom_angle_atom_site_label_3
_geom_angle
_geom_angle_site_symmetry_1
_geom_angle_site_symmetry_3
Ge1 I1 Ge1 162.0(4) . 4
Ge1 I3 Ge1 155.3(4) 2_674 .
I1 Ge1 I1 82.7(3) . 4_554
I1 Ge1 I3 172.5(3) . .
I2 Ge1 I1 92.1(3) . .
I2 Ge1 I1 93.7(3) . 4_554
I2 Ge1 I3 92.8(3) . 2_675
I2 Ge1 I3 94.2(4) . .
I3 Ge1 I1 99.6(4) 2_675 .
I3 Ge1 I1 173.1(3) 2_675 4_554
I3 Ge1 I1 92.8(3) . 4_554
I3 Ge1 I3 84.2(3) 2_675 .
H1A N1 H1B 109.5 . .
H1A N1 H1C 109.5 . .
H1B N1 H1C 109.5 . .
C1 N1 H1A 109.5 . .
C1 N1 H1B 109.5 . .
C1 N1 H1C 109.5 . .
C4 N2 H2 121.0 . .
C5 N2 H2 121.0 . .
C5 N2 C4 118(5) . .
N1 C1 H1D 108.9 . .
N1 C1 H1E 108.9 . .
H1D C1 H1E 107.7 . .
C2 C1 N1 113(5) . .
C2 C1 H1D 108.9 . .
C2 C1 H1E 108.9 . .
C3 C2 C1 114(5) . .
C6 C2 C1 127(6) . .
C6 C2 C3 119(5) . .
C2 C3 H3 123.2 . .
C2 C3 C4 114(5) . .
C4 C3 H3 123.2 . .
N2 C4 C3 121(5) . .
N2 C4 H4 119.4 . .
C3 C4 H4 119.4 . .
N2 C5 H5 117.4 . .
N2 C5 C6 125(6) . .
C6 C5 H5 117.4 . .
C2 C6 H6 118.6 . .
C5 C6 C2 123(6) . .
C5 C6 H6 118.6 . .

loop_
_geom_bond_atom_site_label_1
_geom_bond_atom_site_label_2
_geom_bond_distance
_geom_bond_site_symmetry_2
I1 Ge1 3.061(14) .
I1 Ge1 3.124(12) 4
I2 Ge1 2.739(7) .
I3 Ge1 3.059(12) 2_674
I3 Ge1 3.085(14) .
N1 H1A 0.9100 .
N1 H1B 0.9100 .
N1 H1C 0.9100 .
N1 C1 1.51(7) .
N2 H2 0.8800 .
N2 C4 1.36(7) .
N2 C5 1.23(7) .
C1 H1D 0.9900 .
C1 H1E 0.9900 .
C1 C2 1.47(7) .
C2 C3 1.37(8) .
C2 C6 1.35(8) .
C3 H3 0.9500 .
C3 C4 1.48(7) .
C4 H4 0.9500 .
C5 H5 0.9500 .
C5 C6 1.30(7) .
C6 H6 0.9500 .

loop_
_geom_torsion_atom_site_label_1
_geom_torsion_atom_site_label_2
_geom_torsion_atom_site_label_3
_geom_torsion_atom_site_label_4
_geom_torsion
_geom_torsion_site_symmetry_1
_geom_torsion_site_symmetry_2
_geom_torsion_site_symmetry_3
_geom_torsion_site_symmetry_4
N1 C1 C2 C3 160(4) . . . .
N1 C1 C2 C6 -22(5) . . . .
N2 C5 C6 C2 5(8) . . . .
C1 C2 C3 C4 179(3) . . . .
C1 C2 C6 C5 180(5) . . . .
C2 C3 C4 N2 -1(3) . . . .
C3 C2 C6 C5 -3(6) . . . .
C4 N2 C5 C6 -5(8) . . . .
C5 N2 C4 C3 3(6) . . . .
C6 C2 C3 C4 1(3) . . . .
